data_2237232
loop_
_publ_author_name
'Isogai, Atsumi'
'Tsumuki, Takehiro'
'Murohashi, Shun'
'Okamoto, Akiko'
'Yonezawa, Noriyuki'

_publ_section_title
;
 (8-Benzoyl-2,7-diethoxynaphthalen-1-yl)(phenyl)methanone
;
_journal_coeditor_code SU2538
_journal_issue 1
_journal_name_full 'Acta Crystallographica Section E'
_journal_page_first o71
_journal_paper_doi 10.1107/S1600536812049963
_journal_volume 69
_journal_year 2013
_chemical_formula_iupac 'C28 H24 O4'
_chemical_formula_moiety 'C28 H24 O4'
_chemical_formula_sum 'C28 H24 O4'
_chemical_formula_weight 424.47
_chemical_name_systematic
;
(8-Benzoyl-2,7-diethoxynaphthalen-1-yl)(phenyl)methanone
;
_space_group_IT_number 14
_symmetry_cell_setting monoclinic
_symmetry_space_group_name_Hall '-P 2yn'
_symmetry_space_group_name_H-M 'P 1 21/n 1'
_atom_sites_solution_hydrogens geom
_atom_sites_solution_primary direct
_atom_sites_solution_secondary difmap
_audit_creation_method SHELXL-97
_cell_angle_alpha 90.00
_cell_angle_beta 106.0430(10)
_cell_angle_gamma 90.00
_cell_formula_units_Z 4
_cell_length_a 7.92185(14)
_cell_length_b 20.6794(4)
_cell_length_c 14.2130(3)
_cell_measurement_reflns_used 37233
_cell_measurement_temperature 193(2)
_cell_measurement_theta_max 68.26
_cell_measurement_theta_min 3.23
_cell_volume 2237.68(8)
_computing_cell_refinement 'PROCESS-AUTO (Rigaku, 1998)'
_computing_data_collection 'PROCESS-AUTO (Rigaku, 1998)'
_computing_data_reduction 'PROCESS-AUTO (Rigaku, 1998)'
_computing_molecular_graphics 'ORTEPIII (Burnett & Johnson, 1996)'
_computing_publication_material 'SHELXL97 (Sheldrick, 2008)'
_computing_structure_refinement 'SHELXL97 (Sheldrick, 2008)'
_computing_structure_solution '<i>IL MILIONE</i> (Burla <i>et al.</i>, 2007)'
_diffrn_ambient_temperature 193(2)
_diffrn_detector_area_resol_mean 10.000
_diffrn_measured_fraction_theta_full 0.995
_diffrn_measured_fraction_theta_max 0.995
_diffrn_measurement_device_type 'Rigaku R-AXIS RAPID'
_diffrn_measurement_method \w
_diffrn_radiation_monochromator graphite
_diffrn_radiation_source 'fine-focus sealed tube'
_diffrn_radiation_type CuK\a
_diffrn_radiation_wavelength 1.54187
_diffrn_reflns_av_R_equivalents 0.0407
_diffrn_reflns_av_sigmaI/netI 0.0143
_diffrn_reflns_limit_h_max 9
_diffrn_reflns_limit_h_min -9
_diffrn_reflns_limit_k_max 24
_diffrn_reflns_limit_k_min -24
_diffrn_reflns_limit_l_max 17
_diffrn_reflns_limit_l_min -17
_diffrn_reflns_number 39782
_diffrn_reflns_theta_full 68.21
_diffrn_reflns_theta_max 68.21
_diffrn_reflns_theta_min 3.88
_diffrn_standards_number 0
_exptl_absorpt_coefficient_mu 0.670
_exptl_absorpt_correction_T_max 0.9360
_exptl_absorpt_correction_T_min 0.6892
_exptl_absorpt_correction_type numerical
_exptl_absorpt_process_details
;
(<i>NUMABS</i>; Higashi, 1999)
;
_exptl_crystal_colour colourless
_exptl_crystal_density_diffrn 1.260
_exptl_crystal_density_method 'not measured'
_exptl_crystal_description needle
_exptl_crystal_F_000 896
_exptl_crystal_size_max 0.60
_exptl_crystal_size_mid 0.50
_exptl_crystal_size_min 0.10
_refine_diff_density_max 0.234
_refine_diff_density_min -0.157
_refine_ls_extinction_coef 0.0075(3)
_refine_ls_extinction_expression Fc^*^=kFc[1+0.001xFc^2^\l^3^/sin(2\q)]^-1/4^
_refine_ls_extinction_method 'SHELXL97 (Sheldrick, 2008)'
_refine_ls_goodness_of_fit_ref 1.050
_refine_ls_hydrogen_treatment constr
_refine_ls_matrix_type full
_refine_ls_number_parameters 292
_refine_ls_number_reflns 4076
_refine_ls_number_restraints 0
_refine_ls_restrained_S_all 1.050
_refine_ls_R_factor_all 0.0374
_refine_ls_R_factor_gt 0.0348
_refine_ls_shift/su_max 0.000
_refine_ls_shift/su_mean 0.000
_refine_ls_structure_factor_coef Fsqd
_refine_ls_weighting_details 'calc w=1/[\s^2^(Fo^2^)+(0.0439P)^2^+0.5163P] where P=(Fo^2^+2Fc^2^)/3'
_refine_ls_weighting_scheme calc
_refine_ls_wR_factor_gt 0.0886
_refine_ls_wR_factor_ref 0.0905
_reflns_number_gt 3736
_reflns_number_total 4076
_reflns_threshold_expression I>2sigma(I)
_cod_data_source_file su2538.cif
_cod_data_source_block I
_cod_original_cell_volume 2237.68(7)
_cod_original_sg_symbol_H-M 'P 21/n'
_cod_database_code 2237232
_cod_database_fobs_code 2237232

loop_
_symmetry_equiv_pos_site_id
_symmetry_equiv_pos_as_xyz
1 +X,+Y,+Z
2 1/2-X,1/2+Y,1/2-Z
3 -X,-Y,-Z
4 1/2+X,1/2-Y,1/2+Z

loop_
_atom_site_type_symbol
_atom_site_label
_atom_site_fract_x
_atom_site_fract_y
_atom_site_fract_z
_atom_site_U_iso_or_equiv
_atom_site_adp_type
_atom_site_calc_flag
_atom_site_refinement_flags
_atom_site_occupancy
_atom_site_symmetry_multiplicity
O O1 0.29349(11) 0.08669(4) 1.04839(6) 0.0381(2) Uani d . 1 1
O O2 -0.21634(12) 0.01858(4) 0.55669(6) 0.0458(2) Uani d . 1 1
O O3 -0.02728(10) 0.16304(4) 0.86895(6) 0.0383(2) Uani d . 1 1
O O4 0.08625(10) 0.12983(4) 0.66958(6) 0.0414(2) Uani d . 1 1
C C1 0.12835(13) 0.06508(5) 0.88895(8) 0.0299(2) Uani d . 1 1
C C2 0.21642(14) 0.04134(5) 0.98017(8) 0.0325(3) Uani d . 1 1
C C3 0.21668(15) -0.02515(6) 1.00229(9) 0.0367(3) Uani d . 1 1
H H3 0.2781 -0.0406 1.0654 0.044 Uiso calc R 1 1
C C4 0.12768(15) -0.06697(6) 0.93199(9) 0.0375(3) Uani d . 1 1
H H4 0.1268 -0.1117 0.9471 0.045 Uiso calc R 1 1
C C5 -0.05370(16) -0.08988(6) 0.76527(10) 0.0398(3) Uani d . 1 1
H H5 -0.0536 -0.1344 0.7817 0.048 Uiso calc R 1 1
C C6 -0.14091(16) -0.07056(6) 0.67303(9) 0.0410(3) Uani d . 1 1
H H6 -0.2012 -0.1012 0.6258 0.049 Uiso calc R 1 1
C C7 -0.14038(15) -0.00448(6) 0.64861(9) 0.0361(3) Uani d . 1 1
C C8 -0.05794(14) 0.04132(5) 0.71690(8) 0.0314(2) Uani d . 1 1
C C9 0.03474(13) 0.02192(5) 0.81381(8) 0.0302(2) Uani d . 1 1
C C10 0.03651(14) -0.04555(5) 0.83711(9) 0.0341(3) Uani d . 1 1
C C11 0.11515(14) 0.13756(5) 0.87770(8) 0.0299(2) Uani d . 1 1
C C12 0.27340(14) 0.17695(5) 0.87977(8) 0.0320(2) Uani d . 1 1
C C13 0.43562(15) 0.14857(6) 0.88777(9) 0.0390(3) Uani d . 1 1
H H13 0.4468 0.1028 0.8910 0.047 Uiso calc R 1 1
C C14 0.58108(16) 0.18650(7) 0.89110(10) 0.0477(3) Uani d . 1 1
H H14 0.6918 0.1668 0.8966 0.057 Uiso calc R 1 1
C C15 0.56497(18) 0.25260(7) 0.88645(11) 0.0542(4) Uani d . 1 1
H H15 0.6650 0.2787 0.8893 0.065 Uiso calc R 1 1
C C16 0.4039(2) 0.28145(7) 0.87758(13) 0.0586(4) Uani d . 1 1
H H16 0.3933 0.3272 0.8739 0.070 Uiso calc R 1 1
C C17 0.25816(17) 0.24361(6) 0.87402(11) 0.0455(3) Uani d . 1 1
H H17 0.1474 0.2634 0.8676 0.055 Uiso calc R 1 1
C C18 -0.05219(14) 0.10942(5) 0.67903(8) 0.0310(2) Uani d . 1 1
C C19 -0.21431(14) 0.14952(5) 0.65338(8) 0.0310(2) Uani d . 1 1
C C20 -0.37066(15) 0.12789(6) 0.66818(9) 0.0390(3) Uani d . 1 1
H H20 -0.3762 0.0860 0.6947 0.047 Uiso calc R 1 1
C C21 -0.51890(16) 0.16678(7) 0.64465(10) 0.0459(3) Uani d . 1 1
H H21 -0.6257 0.1516 0.6547 0.055 Uiso calc R 1 1
C C22 -0.51078(18) 0.22760(7) 0.60655(10) 0.0483(3) Uani d . 1 1
H H22 -0.6126 0.2541 0.5898 0.058 Uiso calc R 1 1
C C23 -0.35529(19) 0.25015(7) 0.59266(11) 0.0531(4) Uani d . 1 1
H H23 -0.3498 0.2924 0.5673 0.064 Uiso calc R 1 1
C C24 -0.20769(17) 0.21117(6) 0.61576(10) 0.0435(3) Uani d . 1 1
H H24 -0.1010 0.2267 0.6058 0.052 Uiso calc R 1 1
C C25 0.42914(16) 0.06661(6) 1.13328(9) 0.0420(3) Uani d . 1 1
H H25A 0.5139 0.0379 1.1140 0.050 Uiso calc R 1 1
H H25B 0.3777 0.0429 1.1792 0.050 Uiso calc R 1 1
C C26 0.5191(2) 0.12683(7) 1.18056(11) 0.0571(4) Uani d . 1 1
H H26A 0.4357 0.1534 1.2032 0.068 Uiso calc R 1 1
H H26B 0.5624 0.1513 1.1329 0.068 Uiso calc R 1 1
H H26C 0.6181 0.1151 1.2365 0.068 Uiso calc R 1 1
C C27 -0.26626(18) -0.02602(7) 0.47696(9) 0.0469(3) Uani d . 1 1
H H27A -0.3661 -0.0530 0.4830 0.056 Uiso calc R 1 1
H H27B -0.1667 -0.0549 0.4766 0.056 Uiso calc R 1 1
C C28 -0.31808(19) 0.01303(7) 0.38490(10) 0.0515(3) Uani d . 1 1
H H28A -0.2205 0.0413 0.3817 0.062 Uiso calc R 1 1
H H28B -0.4211 0.0394 0.3844 0.062 Uiso calc R 1 1
H H28C -0.3465 -0.0160 0.3282 0.062 Uiso calc R 1 1

loop_
_atom_site_aniso_label
_atom_site_aniso_U_11
_atom_site_aniso_U_22
_atom_site_aniso_U_33
_atom_site_aniso_U_12
_atom_site_aniso_U_13
_atom_site_aniso_U_23
O1 0.0391(4) 0.0380(4) 0.0334(4) 0.0027(3) 0.0035(3) 0.0007(3)
O2 0.0568(6) 0.0368(5) 0.0362(5) 0.0032(4) -0.0001(4) -0.0053(4)
O3 0.0266(4) 0.0375(4) 0.0499(5) 0.0040(3) 0.0094(4) -0.0037(4)
O4 0.0306(4) 0.0456(5) 0.0502(5) -0.0024(3) 0.0149(4) 0.0054(4)
C1 0.0243(5) 0.0317(6) 0.0356(6) 0.0007(4) 0.0114(4) 0.0011(4)
C2 0.0275(5) 0.0355(6) 0.0355(6) 0.0016(4) 0.0105(5) -0.0005(5)
C3 0.0343(6) 0.0389(6) 0.0372(6) 0.0056(5) 0.0103(5) 0.0077(5)
C4 0.0375(6) 0.0304(6) 0.0463(7) 0.0036(5) 0.0146(5) 0.0069(5)
C5 0.0424(7) 0.0278(6) 0.0502(7) 0.0005(5) 0.0146(6) -0.0009(5)
C6 0.0421(7) 0.0326(6) 0.0463(7) -0.0014(5) 0.0090(6) -0.0082(5)
C7 0.0335(6) 0.0362(6) 0.0376(6) 0.0029(5) 0.0081(5) -0.0026(5)
C8 0.0271(5) 0.0310(6) 0.0371(6) 0.0027(4) 0.0104(5) -0.0006(5)
C9 0.0252(5) 0.0309(5) 0.0366(6) 0.0017(4) 0.0120(4) 0.0006(4)
C10 0.0314(6) 0.0305(6) 0.0423(7) 0.0022(4) 0.0136(5) 0.0014(5)
C11 0.0263(5) 0.0336(6) 0.0288(5) 0.0019(4) 0.0059(4) -0.0014(4)
C12 0.0286(6) 0.0341(6) 0.0316(6) -0.0007(4) 0.0054(4) 0.0023(4)
C13 0.0304(6) 0.0393(6) 0.0472(7) 0.0021(5) 0.0104(5) 0.0066(5)
C14 0.0273(6) 0.0594(8) 0.0551(8) -0.0003(5) 0.0090(6) 0.0139(7)
C15 0.0394(7) 0.0570(9) 0.0628(9) -0.0168(6) 0.0085(6) 0.0119(7)
C16 0.0539(8) 0.0367(7) 0.0840(11) -0.0087(6) 0.0171(8) 0.0089(7)
C17 0.0377(7) 0.0362(7) 0.0616(8) 0.0017(5) 0.0119(6) 0.0057(6)
C18 0.0291(5) 0.0345(6) 0.0291(6) -0.0020(4) 0.0077(4) -0.0019(4)
C19 0.0307(6) 0.0317(6) 0.0295(6) -0.0002(4) 0.0065(4) -0.0018(4)
C20 0.0327(6) 0.0339(6) 0.0501(7) -0.0020(5) 0.0110(5) -0.0004(5)
C21 0.0296(6) 0.0488(7) 0.0579(8) 0.0000(5) 0.0097(6) -0.0075(6)
C22 0.0419(7) 0.0497(8) 0.0476(8) 0.0163(6) 0.0030(6) -0.0005(6)
C23 0.0581(8) 0.0433(7) 0.0585(9) 0.0130(6) 0.0173(7) 0.0170(6)
C24 0.0419(7) 0.0410(7) 0.0498(8) 0.0018(5) 0.0162(6) 0.0098(6)
C25 0.0373(6) 0.0481(7) 0.0360(6) 0.0040(5) 0.0026(5) 0.0033(5)
C26 0.0538(8) 0.0551(9) 0.0504(8) -0.0017(7) -0.0055(7) -0.0013(7)
C27 0.0516(8) 0.0469(7) 0.0394(7) -0.0044(6) 0.0082(6) -0.0101(6)
C28 0.0513(8) 0.0602(9) 0.0406(7) -0.0046(6) 0.0091(6) -0.0049(6)

loop_
_atom_type_symbol
_atom_type_description
_atom_type_scat_dispersion_real
_atom_type_scat_dispersion_imag
_atom_type_scat_source
C C 0.0181 0.0091 'International Tables Vol C Tables 4.2.6.8 and 6.1.1.4'
H H 0.0000 0.0000 'International Tables Vol C Tables 4.2.6.8 and 6.1.1.4'
O O 0.0492 0.0322 'International Tables Vol C Tables 4.2.6.8 and 6.1.1.4'

loop_
_geom_angle_atom_site_label_1
_geom_angle_atom_site_label_2
_geom_angle_atom_site_label_3
_geom_angle
C2 O1 C25 118.78(9)
C7 O2 C27 119.05(10)
C2 C1 C9 120.12(10)
C2 C1 C11 117.05(10)
C9 C1 C11 122.29(10)
O1 C2 C1 115.67(10)
O1 C2 C3 122.57(10)
C1 C2 C3 121.66(11)
C4 C3 C2 119.15(11)
C4 C3 H3 120.4
C2 C3 H3 120.4
C3 C4 C10 121.70(11)
C3 C4 H4 119.1
C10 C4 H4 119.1
C6 C5 C10 121.79(11)
C6 C5 H5 119.1
C10 C5 H5 119.1
C5 C6 C7 119.08(11)
C5 C6 H6 120.5
C7 C6 H6 120.5
O2 C7 C8 115.47(10)
O2 C7 C6 122.95(11)
C8 C7 C6 121.56(11)
C7 C8 C9 120.10(10)
C7 C8 C18 116.25(10)
C9 C8 C18 123.15(10)
C8 C9 C1 124.53(10)
C8 C9 C10 117.78(10)
C1 C9 C10 117.69(10)
C5 C10 C4 120.66(11)
C5 C10 C9 119.65(11)
C4 C10 C9 119.69(11)
O3 C11 C12 121.04(10)
O3 C11 C1 118.37(9)
C12 C11 C1 120.57(9)
C17 C12 C13 119.30(11)
C17 C12 C11 118.99(10)
C13 C12 C11 121.71(10)
C14 C13 C12 120.42(12)
C14 C13 H13 119.8
C12 C13 H13 119.8
C15 C14 C13 119.82(12)
C15 C14 H14 120.1
C13 C14 H14 120.1
C14 C15 C16 120.36(12)
C14 C15 H15 119.8
C16 C15 H15 119.8
C15 C16 C17 119.93(13)
C15 C16 H16 120.0
C17 C16 H16 120.0
C16 C17 C12 120.17(12)
C16 C17 H17 119.9
C12 C17 H17 119.9
O4 C18 C19 121.56(10)
O4 C18 C8 118.61(10)
C19 C18 C8 119.83(9)
C20 C19 C24 119.00(11)
C20 C19 C18 122.01(10)
C24 C19 C18 118.96(10)
C21 C20 C19 120.60(11)
C21 C20 H20 119.7
C19 C20 H20 119.7
C22 C21 C20 119.74(12)
C22 C21 H21 120.1
C20 C21 H21 120.1
C21 C22 C23 120.31(12)
C21 C22 H22 119.8
C23 C22 H22 119.8
C22 C23 C24 119.87(12)
C22 C23 H23 120.1
C24 C23 H23 120.1
C23 C24 C19 120.46(12)
C23 C24 H24 119.8
C19 C24 H24 119.8
O1 C25 C26 106.80(10)
O1 C25 H25A 110.4
C26 C25 H25A 110.4
O1 C25 H25B 110.4
C26 C25 H25B 110.4
H25A C25 H25B 108.6
C25 C26 H26A 109.5
C25 C26 H26B 109.5
H26A C26 H26B 109.5
C25 C26 H26C 109.5
H26A C26 H26C 109.5
H26B C26 H26C 109.5
O2 C27 C28 107.10(11)
O2 C27 H27A 110.3
C28 C27 H27A 110.3
O2 C27 H27B 110.3
C28 C27 H27B 110.3
H27A C27 H27B 108.5
C27 C28 H28A 109.5
C27 C28 H28B 109.5
H28A C28 H28B 109.5
C27 C28 H28C 109.5
H28A C28 H28C 109.5
H28B C28 H28C 109.5

loop_
_geom_bond_atom_site_label_1
_geom_bond_atom_site_label_2
_geom_bond_distance
O1 C2 1.3657(14)
O1 C25 1.4374(14)
O2 C7 1.3645(15)
O2 C27 1.4297(15)
O3 C11 1.2201(13)
O4 C18 1.2167(13)
C1 C2 1.3815(16)
C1 C9 1.4315(15)
C1 C11 1.5079(15)
C2 C3 1.4104(16)
C3 C4 1.3616(17)
C3 H3 0.9500
C4 C10 1.4135(17)
C4 H4 0.9500
C5 C6 1.3620(18)
C5 C10 1.4108(17)
C5 H5 0.9500
C6 C7 1.4101(17)
C6 H6 0.9500
C7 C8 1.3839(16)
C8 C9 1.4277(16)
C8 C18 1.5129(15)
C9 C10 1.4331(15)
C11 C12 1.4886(15)
C12 C17 1.3842(17)
C12 C13 1.3886(15)
C13 C14 1.3839(17)
C13 H13 0.9500
C14 C15 1.373(2)
C14 H14 0.9500
C15 C16 1.382(2)
C15 H15 0.9500
C16 C17 1.3841(18)
C16 H16 0.9500
C17 H17 0.9500
C18 C19 1.4870(15)
C19 C20 1.3865(16)
C19 C24 1.3890(17)
C20 C21 1.3858(17)
C20 H20 0.9500
C21 C22 1.378(2)
C21 H21 0.9500
C22 C23 1.381(2)
C22 H22 0.9500
C23 C24 1.3830(18)
C23 H23 0.9500
C24 H24 0.9500
C25 C26 1.4985(19)
C25 H25A 0.9900
C25 H25B 0.9900
C26 H26A 0.9800
C26 H26B 0.9800
C26 H26C 0.9800
C27 C28 1.4952(19)
C27 H27A 0.9900
C27 H27B 0.9900
C28 H28A 0.9800
C28 H28B 0.9800
C28 H28C 0.9800

loop_
_geom_hbond_atom_site_label_D
_geom_hbond_atom_site_label_H
_geom_hbond_atom_site_label_A
_geom_hbond_site_symmetry_A
_geom_hbond_distance_DH
_geom_hbond_distance_HA
_geom_hbond_distance_DA
_geom_hbond_angle_DHA
C14 H14 O3 1_655 0.95 2.37 3.2404(16) 153
C21 H21 O4 1_455 0.95 2.39 3.3326(16) 171

loop_
_geom_torsion_atom_site_label_1
_geom_torsion_atom_site_label_2
_geom_torsion_atom_site_label_3
_geom_torsion_atom_site_label_4
_geom_torsion
C25 O1 C2 C1 -161.30(10)
C25 O1 C2 C3 22.47(15)
C9 C1 C2 O1 -176.52(9)
C11 C1 C2 O1 -4.75(14)
C9 C1 C2 C3 -0.25(16)
C11 C1 C2 C3 171.51(10)
O1 C2 C3 C4 175.92(10)
C1 C2 C3 C4 -0.08(16)
C2 C3 C4 C10 0.64(17)
C10 C5 C6 C7 0.25(18)
C27 O2 C7 C8 164.97(11)
C27 O2 C7 C6 -13.53(17)
C5 C6 C7 O2 176.45(11)
C5 C6 C7 C8 -1.97(18)
O2 C7 C8 C9 -176.28(9)
C6 C7 C8 C9 2.25(17)
O2 C7 C8 C18 -4.12(14)
C6 C7 C8 C18 174.41(10)
C7 C8 C9 C1 178.17(10)
C18 C8 C9 C1 6.58(16)
C7 C8 C9 C10 -0.83(15)
C18 C8 C9 C10 -172.42(9)
C2 C1 C9 C8 -178.97(10)
C11 C1 C9 C8 9.71(16)
C2 C1 C9 C10 0.03(14)
C11 C1 C9 C10 -171.29(9)
C6 C5 C10 C4 -179.28(11)
C6 C5 C10 C9 1.12(17)
C3 C4 C10 C5 179.54(11)
C3 C4 C10 C9 -0.86(17)
C8 C9 C10 C5 -0.82(15)
C1 C9 C10 C5 -179.89(10)
C8 C9 C10 C4 179.57(10)
C1 C9 C10 C4 0.50(15)
C2 C1 C11 O3 -108.29(12)
C9 C1 C11 O3 63.28(14)
C2 C1 C11 C12 70.21(13)
C9 C1 C11 C12 -118.21(11)
O3 C11 C12 C17 1.58(17)
C1 C11 C12 C17 -176.88(11)
O3 C11 C12 C13 -178.72(11)
C1 C11 C12 C13 2.81(16)
C17 C12 C13 C14 0.74(19)
C11 C12 C13 C14 -178.95(11)
C12 C13 C14 C15 0.0(2)
C13 C14 C15 C16 -0.6(2)
C14 C15 C16 C17 0.4(2)
C15 C16 C17 C12 0.3(2)
C13 C12 C17 C16 -0.9(2)
C11 C12 C17 C16 178.82(13)
C7 C8 C18 O4 -105.71(12)
C9 C8 C18 O4 66.19(14)
C7 C8 C18 C19 73.69(13)
C9 C8 C18 C19 -114.42(12)
O4 C18 C19 C20 -176.90(11)
C8 C18 C19 C20 3.72(16)
O4 C18 C19 C24 1.44(17)
C8 C18 C19 C24 -177.94(11)
C24 C19 C20 C21 0.84(18)
C18 C19 C20 C21 179.18(11)
C19 C20 C21 C22 -0.3(2)
C20 C21 C22 C23 -0.6(2)
C21 C22 C23 C24 0.9(2)
C22 C23 C24 C19 -0.3(2)
C20 C19 C24 C23 -0.53(19)
C18 C19 C24 C23 -178.92(12)
C2 O1 C25 C26 165.89(11)
C7 O2 C27 C28 -171.15(11)

loop_
_cod_related_entry_id
_cod_related_entry_database
_cod_related_entry_code
1 ChemSpider 30658292
